data_2108890
loop_
_publ_author_name
'Li, Peng'
'Zhang, Ting'
'Li, Li-Li'
'Dong, Wen-Kui'

_publ_section_title
;
 Self-assembling of three rare structurally various homomultinuclear
 Cu^II^ complexes derived from a bis(salamo)-based multioxime ligand
;
_journal_issue 5
_journal_name_full 'Acta Crystallographica Section B'
_journal_page_first
;
;
_journal_paper_doi 10.1107/S2052520621008441
_journal_volume 77
_journal_year 2021
_chemical_formula_moiety 'C29 H30 Br2 Cu2 N6 O12, C H Cl3'
_chemical_formula_sum 'C30 H31 Br2 Cl3 Cu2 N6 O12'
_chemical_formula_weight 1060.86
_space_group_crystal_system monoclinic
_space_group_IT_number 9
_space_group_name_Hall 'C -2yc'
_space_group_name_H-M_alt 'C 1 c 1'
_atom_sites_solution_hydrogens mixed
_atom_sites_solution_primary iterative
_audit_creation_date 2020-12-05
_audit_creation_method
;
Olex2 1.2
(compiled 2018.05.29 svn.r3508 for OlexSys, GUI svn.r5506)
;
_cell_angle_alpha 90
_cell_angle_beta 101.859(2)
_cell_angle_gamma 90
_cell_formula_units_Z 4
_cell_length_a 14.3330(4)
_cell_length_b 17.1049(4)
_cell_length_c 16.3502(5)
_cell_measurement_reflns_used 9688
_cell_measurement_temperature 173(2)
_cell_measurement_theta_max 26.72
_cell_measurement_theta_min 2.38
_cell_volume 3922.93(19)
_computing_cell_refinement 'SAINT V8.38A (?, 2016)'
_computing_data_reduction 'SAINT V8.38A (?, 2016)'
_computing_molecular_graphics 'Olex2 (Dolomanov et al., 2009)'
_computing_publication_material 'Olex2 (Dolomanov et al., 2009)'
_computing_structure_refinement 'ShelXL (Sheldrick, 2015)'
_computing_structure_solution 'olex2.solve (Bourhis et al., 2015)'
_diffrn_ambient_temperature 173.0
_diffrn_measured_fraction_theta_full 0.998
_diffrn_measured_fraction_theta_max 0.996
_diffrn_measurement_device_type 'Bruker D8 Venture'
_diffrn_measurement_method '\f and \w scans'
_diffrn_radiation_type MoK\a
_diffrn_radiation_wavelength 0.71073
_diffrn_reflns_av_R_equivalents 0.0480
_diffrn_reflns_av_unetI/netI 0.0443
_diffrn_reflns_Laue_measured_fraction_full 0.998
_diffrn_reflns_Laue_measured_fraction_max 0.996
_diffrn_reflns_limit_h_max 18
_diffrn_reflns_limit_h_min -18
_diffrn_reflns_limit_k_max 21
_diffrn_reflns_limit_k_min -21
_diffrn_reflns_limit_l_max 20
_diffrn_reflns_limit_l_min -20
_diffrn_reflns_number 35876
_diffrn_reflns_point_group_measured_fraction_full 0.995
_diffrn_reflns_point_group_measured_fraction_max 0.991
_diffrn_reflns_theta_full 25.242
_diffrn_reflns_theta_max 26.784
_diffrn_reflns_theta_min 2.381
_exptl_absorpt_coefficient_mu 3.392
_exptl_absorpt_correction_T_max 0.7454
_exptl_absorpt_correction_T_min 0.6065
_exptl_absorpt_correction_type multi-scan
_exptl_absorpt_process_details SADABS
_exptl_crystal_density_diffrn 1.796
_exptl_crystal_description block
_exptl_crystal_F_000 2112
_exptl_crystal_size_max 0.26
_exptl_crystal_size_mid 0.24
_exptl_crystal_size_min 0.23
_refine_diff_density_max 0.549
_refine_diff_density_min -0.555
_refine_diff_density_rms 0.073
_refine_ls_abs_structure_details
;
 Refined as an inversion twin.
;
_refine_ls_abs_structure_Flack 0.023(8)
_refine_ls_extinction_method none
_refine_ls_goodness_of_fit_ref 1.055
_refine_ls_hydrogen_treatment mixed
_refine_ls_matrix_type full
_refine_ls_number_parameters 540
_refine_ls_number_reflns 8303
_refine_ls_number_restraints 119
_refine_ls_restrained_S_all 1.106
_refine_ls_R_factor_all 0.0299
_refine_ls_R_factor_gt 0.0258
_refine_ls_shift/su_max 0.001
_refine_ls_shift/su_mean 0.000
_refine_ls_structure_factor_coef Fsqd
_refine_ls_weighting_details 'w=1/[\s^2^(Fo^2^)+(0.0373P)^2^] where P=(Fo^2^+2Fc^2^)/3'
_refine_ls_weighting_scheme calc
_refine_ls_wR_factor_gt 0.0666
_refine_ls_wR_factor_ref 0.0678
_reflns_Friedel_coverage 0.987
_reflns_Friedel_fraction_full 0.992
_reflns_Friedel_fraction_max 0.985
_reflns_number_gt 7711
_reflns_number_total 8303
_reflns_threshold_expression 'I > 2\s(I)'
_cod_data_source_file lo5094sup1.cif
_cod_data_source_block 3
_cod_database_code 2108890
_publcif_datablock.id {150a5e8f-cf0a-41b9-955a-b5b6fde68a37}

_shelx_shelxl_version_number 2018/3
_shelx_space_group_comment
;
The symmetry employed for this shelxl refinement is uniquely defined
by the following loop, which should always be used as a source of
symmetry information in preference to the above space-group names.
They are only intended as comments.
;
_shelx_estimated_absorpt_t_max 0.509
_shelx_estimated_absorpt_t_min 0.473
_olex2_refinement_description
;
1. Twinned data refinement
 Scales: 0.977(8)
 0.023(8)
2. Fixed Uiso
 At 1.2 times of:
  All C(H) groups, All C(H,H) groups
 At 1.5 times of:
  All C(H,H,H) groups, All O(H) groups
3. Restrained distances
 O12-H12
 0.87 with sigma of 0.01
 C29-H12
 1.927642 with sigma of 0.02
 Cu1-H12
 2.896065 with sigma of 0.02
 Cl2-C30 \\sim Cl0A-C30
 with sigma of 0.02
 Cl2A-C30A \\sim Cl3-C30A
 with sigma of 0.02
4. Uiso/Uaniso restraints and constraints
Cl0A \\sim Cl1 \\sim Cl1A \\sim Cl2 \\sim Cl2A \\sim Cl3: within 3.8A with
sigma of 0.01 and sigma for terminal atoms of 0.02
5. Rigid body (RIGU) restrains
 C30A, Cl1A, Cl2A, Cl3
 with sigma for 1-2 distances of 0.004 and sigma for 1-3 distances of 0.004
 C30, Cl0A, Cl2
 with sigma for 1-2 distances of 0.004 and sigma for 1-3 distances of 0.004
6. Others
 Sof(C30A)=Sof(H30A)=Sof(Cl1A)=Sof(Cl2A)=Sof(Cl3)=1-FVAR(1)
 Sof(C30)=Sof(H30)=Sof(Cl0A)=Sof(Cl1)=Sof(Cl2)=FVAR(1)
7.a Ternary CH refined with riding coordinates:
 C30(H30), C30A(H30A)
7.b Secondary CH2 refined with riding coordinates:
 C8(H8a,H8b), C9(H9a,H9b), C19(H19a,H19b), C20(H20a,H20b), C29(H29a,H29b)
7.c Aromatic/amide H refined with riding coordinates:
 C2(H2), C3(H3), C5(H5), C7(H7), C10(H10), C14(H14), C16(H16), C18(H18),
 C21(H21), C24(H24), C25(H25), C27(H27)
7.d Idealised Me refined as rotating group:
 C17(H17a,H17b,H17c), C28(H28a,H28b,H28c)
7.e Idealised tetrahedral OH refined as rotating group:
 O9(H9)
;
_olex2_submission_special_instructions 'No special instructions were received'
_publcif_info_exptl_table_max_cols 5
_publcif_info_exptl_table_use_headnotes n
_publcif_funding_html
;
;

loop_
_space_group_symop_operation_xyz
'x, y, z'
'x, -y, z+1/2'
'x+1/2, y+1/2, z'
'x+1/2, -y+1/2, z+1/2'

loop_
_atom_site_label
_atom_site_type_symbol
_atom_site_fract_x
_atom_site_fract_y
_atom_site_fract_z
_atom_site_U_iso_or_equiv
_atom_site_adp_type
_atom_site_occupancy
_atom_site_site_symmetry_order
_atom_site_calc_flag
_atom_site_refinement_flags_posn
_atom_site_refinement_flags_adp
_atom_site_refinement_flags_occupancy
_atom_site_disorder_assembly
_atom_site_disorder_group
Br1 Br 0.51014(3) 0.58335(3) 0.61276(3) 0.03264(11) Uani 1 1 d . . . . .
Br2 Br 0.19557(4) 0.61898(3) 0.46705(3) 0.03903(13) Uani 1 1 d . . . . .
C1 C 0.2776(3) 0.5489(2) 0.6849(3) 0.0211(8) Uani 1 1 d . . . . .
C2 C 0.2944(3) 0.6299(3) 0.6963(3) 0.0265(9) Uani 1 1 d . . . . .
H2 H 0.324182 0.657931 0.658518 0.032 Uiso 1 1 calc R . . . .
C3 C 0.2678(3) 0.6688(3) 0.7620(3) 0.0295(9) Uani 1 1 d . . . . .
H3 H 0.279561 0.723227 0.769475 0.035 Uiso 1 1 calc R . . . .
C4 C 0.2238(3) 0.6279(3) 0.8172(3) 0.0285(9) Uani 1 1 d . . . . .
C5 C 0.2077(3) 0.5493(3) 0.8094(3) 0.0263(9) Uani 1 1 d . . . . .
H5 H 0.178553 0.522418 0.848477 0.032 Uiso 1 1 calc R . . . .
C6 C 0.2344(3) 0.5082(3) 0.7432(3) 0.0241(8) Uani 1 1 d . . . . .
C7 C 0.2082(3) 0.4266(3) 0.7363(3) 0.0259(9) Uani 1 1 d . . . . .
H7 H 0.173834 0.406737 0.775713 0.031 Uiso 1 1 calc R . . . .
C8 C 0.1670(4) 0.2608(3) 0.6147(3) 0.0351(10) Uani 1 1 d . . . . .
H8A H 0.166724 0.295939 0.566477 0.042 Uiso 1 1 calc R . . . .
H8B H 0.103544 0.235786 0.607299 0.042 Uiso 1 1 calc R . . . .
C9 C 0.2414(5) 0.2001(3) 0.6178(4) 0.0437(13) Uani 1 1 d . . . . .
H9A H 0.234210 0.160437 0.660145 0.052 Uiso 1 1 calc R . . . .
H9B H 0.232049 0.173629 0.562885 0.052 Uiso 1 1 calc R . . . .
C10 C 0.3989(4) 0.2706(3) 0.5298(3) 0.0294(10) Uani 1 1 d . . . . .
H10 H 0.416165 0.216975 0.530681 0.035 Uiso 1 1 calc R . . . .
C11 C 0.4321(3) 0.3206(2) 0.4706(3) 0.0257(9) Uani 1 1 d . . . . .
C12 C 0.4114(3) 0.4013(2) 0.4620(3) 0.0209(8) Uani 1 1 d . . . . .
C13 C 0.4465(3) 0.4427(3) 0.3995(3) 0.0225(8) Uani 1 1 d . . . . .
C14 C 0.4989(3) 0.4030(3) 0.3492(3) 0.0293(10) Uani 1 1 d . . . . .
H14 H 0.520864 0.431438 0.306902 0.035 Uiso 1 1 calc R . . . .
C15 C 0.5204(4) 0.3233(3) 0.3581(3) 0.0329(10) Uani 1 1 d . . . . .
C16 C 0.4870(3) 0.2839(3) 0.4193(3) 0.0317(10) Uani 1 1 d . . . . .
H16 H 0.501282 0.229838 0.427321 0.038 Uiso 1 1 calc R . . . .
C17 C 0.5778(5) 0.2837(4) 0.3036(4) 0.0501(15) Uani 1 1 d . . . . .
H17A H 0.542290 0.284222 0.245630 0.075 Uiso 1 1 calc GR . . . .
H17B H 0.590292 0.229500 0.322152 0.075 Uiso 1 1 calc GR . . . .
H17C H 0.638402 0.311330 0.307408 0.075 Uiso 1 1 calc GR . . . .
C18 C 0.4301(3) 0.5248(3) 0.3803(3) 0.0246(9) Uani 1 1 d . . . . .
H18 H 0.447120 0.542908 0.330447 0.030 Uiso 1 1 calc R . . . .
C19 C 0.4090(5) 0.7128(3) 0.4357(3) 0.0423(13) Uani 1 1 d . . . . .
H19A H 0.478362 0.711790 0.459489 0.051 Uiso 1 1 calc R . . . .
H19B H 0.374469 0.710039 0.482139 0.051 Uiso 1 1 calc R . . . .
C20 C 0.3831(4) 0.7857(3) 0.3864(3) 0.0400(12) Uani 1 1 d . . . . .
H20A H 0.318135 0.780975 0.351561 0.048 Uiso 1 1 calc R . . . .
H20B H 0.384117 0.830837 0.424473 0.048 Uiso 1 1 calc R . . . .
C21 C 0.4823(4) 0.8735(3) 0.2372(3) 0.0354(11) Uani 1 1 d . . . . .
H21 H 0.517868 0.829135 0.226500 0.042 Uiso 1 1 calc R . . . .
C22 C 0.4829(4) 0.9450(3) 0.1864(3) 0.0350(11) Uani 1 1 d . . . . .
C23 C 0.5251(4) 0.9412(3) 0.1161(4) 0.0369(11) Uani 1 1 d . . . . .
C24 C 0.5307(4) 1.0068(3) 0.0679(4) 0.0447(13) Uani 1 1 d . . . . .
H24 H 0.561494 1.003804 0.021801 0.054 Uiso 1 1 calc R . . . .
C25 C 0.4915(4) 1.0767(3) 0.0866(4) 0.0452(13) Uani 1 1 d . . . . .
H25 H 0.494775 1.122039 0.053667 0.054 Uiso 1 1 calc R . . . .
C26 C 0.4479(4) 1.0792(3) 0.1536(4) 0.0476(14) Uani 1 1 d . . . . .
C27 C 0.4433(4) 1.0149(3) 0.2061(4) 0.0432(12) Uani 1 1 d . . . . .
H27 H 0.414291 1.019102 0.253136 0.052 Uiso 1 1 calc R . . . .
C28 C 0.6058(7) 0.3466(8) 0.6739(7) 0.106(4) Uani 1 1 d . . . . .
H28A H 0.573877 0.323387 0.620719 0.159 Uiso 1 1 calc GR . . . .
H28B H 0.655963 0.311182 0.702274 0.159 Uiso 1 1 calc GR . . . .
H28C H 0.634246 0.396730 0.663385 0.159 Uiso 1 1 calc GR . . . .
C29 C 0.5371(5) 0.3590(4) 0.7262(5) 0.0617(17) Uani 1 1 d D . . . .
H29A H 0.571934 0.375740 0.782163 0.074 Uiso 1 1 calc R . . . .
H29B H 0.506292 0.308335 0.733174 0.074 Uiso 1 1 calc R . . . .
Cu1 Cu 0.31508(4) 0.39953(3) 0.60575(3) 0.02174(11) Uani 1 1 d D . . . .
Cu2 Cu 0.34921(3) 0.55862(3) 0.52622(3) 0.02157(12) Uani 1 1 d . . . . .
N1 N 0.1933(3) 0.6696(3) 0.8857(3) 0.0370(10) Uani 1 1 d . . . . .
N2 N 0.2271(3) 0.3789(2) 0.6818(2) 0.0254(8) Uani 1 1 d . . . . .
N3 N 0.3480(3) 0.2930(2) 0.5814(2) 0.0290(8) Uani 1 1 d . . . . .
N4 N 0.3954(3) 0.5754(2) 0.4226(2) 0.0237(7) Uani 1 1 d . . . . .
N5 N 0.4353(3) 0.8702(2) 0.2947(3) 0.0360(9) Uani 1 1 d . . . . .
N6 N 0.4047(5) 1.1524(3) 0.1733(4) 0.0648(16) Uani 1 1 d . . . . .
O1 O 0.2997(2) 0.51216(17) 0.62030(18) 0.0234(6) Uani 1 1 d . . . . .
O2 O 0.2051(3) 0.7402(2) 0.8909(3) 0.0527(11) Uani 1 1 d . . . . .
O3 O 0.1578(3) 0.6307(2) 0.9351(2) 0.0466(9) Uani 1 1 d . . . . .
O4 O 0.1857(3) 0.30552(19) 0.6911(2) 0.0371(8) Uani 1 1 d . . . . .
O5 O 0.3381(3) 0.23237(19) 0.6384(2) 0.0387(8) Uani 1 1 d . . . . .
O6 O 0.3608(2) 0.43761(16) 0.50914(18) 0.0217(6) Uani 1 1 d . . . . .
O7 O 0.3831(2) 0.64799(17) 0.38000(19) 0.0294(7) Uani 1 1 d . . . . .
O8 O 0.4513(3) 0.7971(2) 0.3342(2) 0.0400(8) Uani 1 1 d . . . . .
O9 O 0.5600(3) 0.8715(2) 0.0983(3) 0.0432(9) Uani 1 1 d . . . . .
H9 H 0.601264 0.878456 0.069221 0.065 Uiso 1 1 calc GR . . . .
O10 O 0.3725(5) 1.1552(3) 0.2370(5) 0.0880(19) Uani 1 1 d . . . . .
O11 O 0.4049(5) 1.2086(3) 0.1261(4) 0.0887(19) Uani 1 1 d . . . . .
O12 O 0.4629(3) 0.4161(2) 0.6960(2) 0.0373(8) Uani 1 1 d D . . . .
H12 H 0.4972(19) 0.4563(19) 0.681(3) 0.056 Uiso 1 1 d DR . . . .
C30 C 0.7369(11) 0.4317(14) 0.8697(15) 0.100(7) Uani 0.492(7) 1 d D U P A 1
H30 H 0.725321 0.384382 0.833161 0.120 Uiso 0.492(7) 1 calc R . P A 1
C30A C 0.7911(14) 0.5079(9) 0.8951(12) 0.087(5) Uani 0.508(7) 1 d D U P A 2
H30A H 0.852597 0.536130 0.897341 0.104 Uiso 0.508(7) 1 calc R . P A 2
Cl0A Cl 0.8598(5) 0.4390(7) 0.9319(6) 0.140(3) Uani 0.492(7) 1 d D U P A 1
Cl1 Cl 0.7239(12) 0.5184(11) 0.8160(12) 0.207(5) Uani 0.492(7) 1 d . U P A 1
Cl1A Cl 0.7173(3) 0.5183(3) 0.7967(3) 0.0605(11) Uani 0.508(7) 1 d . U P A 2
Cl2 Cl 0.6614(4) 0.4379(4) 0.9445(4) 0.115(2) Uani 0.492(7) 1 d D U P A 1
Cl2A Cl 0.7357(5) 0.5416(6) 0.9723(5) 0.149(3) Uani 0.508(7) 1 d D U P A 2
Cl3 Cl 0.8109(9) 0.4065(4) 0.9040(6) 0.139(3) Uani 0.508(7) 1 d D U P A 2

loop_
_atom_site_aniso_label
_atom_site_aniso_U_11
_atom_site_aniso_U_22
_atom_site_aniso_U_33
_atom_site_aniso_U_23
_atom_site_aniso_U_13
_atom_site_aniso_U_12
Br1 0.0400(2) 0.0315(2) 0.0275(2) 0.00038(18) 0.00937(18) -0.0132(2)
Br2 0.0448(3) 0.0460(3) 0.0307(2) 0.0093(2) 0.0180(2) 0.0171(2)
C1 0.0231(19) 0.025(2) 0.0170(19) -0.0019(16) 0.0078(15) 0.0012(16)
C2 0.035(2) 0.023(2) 0.024(2) 0.0014(16) 0.0113(17) 0.0019(17)
C3 0.036(2) 0.022(2) 0.030(2) -0.0070(17) 0.0085(18) 0.0010(18)
C4 0.029(2) 0.036(2) 0.021(2) -0.0076(18) 0.0078(17) 0.0055(19)
C5 0.029(2) 0.036(2) 0.018(2) 0.0009(17) 0.0121(16) 0.0010(18)
C6 0.029(2) 0.026(2) 0.0196(19) 0.0004(16) 0.0088(16) 0.0000(17)
C7 0.032(2) 0.031(2) 0.018(2) 0.0061(16) 0.0125(17) -0.0031(18)
C8 0.051(3) 0.028(2) 0.031(2) -0.0027(18) 0.020(2) -0.018(2)
C9 0.075(4) 0.021(2) 0.044(3) 0.000(2) 0.033(3) -0.013(2)
C10 0.047(3) 0.019(2) 0.025(2) 0.0021(16) 0.0136(19) 0.0086(19)
C11 0.037(2) 0.0214(19) 0.020(2) 0.0007(16) 0.0098(17) 0.0062(17)
C12 0.024(2) 0.022(2) 0.0174(19) -0.0027(15) 0.0057(16) 0.0006(16)
C13 0.0250(19) 0.028(2) 0.0162(19) -0.0026(15) 0.0086(15) 0.0001(16)
C14 0.035(2) 0.035(2) 0.021(2) 0.0024(18) 0.0149(19) 0.0061(19)
C15 0.042(3) 0.035(2) 0.026(2) 0.0017(19) 0.0160(19) 0.016(2)
C16 0.041(3) 0.029(2) 0.027(2) 0.0014(18) 0.0119(19) 0.016(2)
C17 0.067(4) 0.054(3) 0.038(3) 0.009(3) 0.031(3) 0.031(3)
C18 0.031(2) 0.028(2) 0.018(2) 0.0015(16) 0.0110(17) -0.0017(17)
C19 0.080(4) 0.022(2) 0.028(2) -0.0001(19) 0.020(2) -0.011(2)
C20 0.065(4) 0.022(2) 0.041(3) 0.0022(19) 0.029(3) -0.002(2)
C21 0.036(3) 0.029(2) 0.044(3) 0.000(2) 0.014(2) -0.001(2)
C22 0.035(2) 0.029(2) 0.043(3) 0.004(2) 0.013(2) -0.006(2)
C23 0.033(2) 0.036(2) 0.042(3) 0.003(2) 0.009(2) -0.002(2)
C24 0.045(3) 0.047(3) 0.044(3) 0.012(2) 0.017(2) -0.007(2)
C25 0.051(3) 0.032(3) 0.052(3) 0.015(2) 0.007(3) -0.003(2)
C26 0.050(3) 0.030(3) 0.063(4) 0.008(2) 0.013(3) 0.000(2)
C27 0.047(3) 0.036(3) 0.050(3) 0.006(2) 0.019(3) -0.001(2)
C28 0.073(6) 0.145(10) 0.100(7) -0.027(7) 0.018(5) 0.019(6)
C29 0.067(4) 0.047(3) 0.068(5) 0.003(3) 0.008(3) 0.007(3)
Cu1 0.0332(3) 0.0155(2) 0.0206(2) 0.00117(19) 0.0150(2) -0.0021(2)
Cu2 0.0332(3) 0.0172(2) 0.0180(2) 0.00117(19) 0.01399(19) -0.0013(2)
N1 0.039(2) 0.044(3) 0.029(2) -0.0119(18) 0.0110(17) 0.0091(19)
N2 0.038(2) 0.0190(17) 0.0236(18) 0.0024(14) 0.0156(15) -0.0072(15)
N3 0.044(2) 0.0194(17) 0.0266(19) 0.0079(14) 0.0149(16) 0.0019(16)
N4 0.0357(19) 0.0175(16) 0.0209(18) 0.0042(13) 0.0129(15) -0.0006(14)
N5 0.046(2) 0.0224(18) 0.041(2) 0.0050(16) 0.0115(19) -0.0027(17)
N6 0.080(4) 0.030(2) 0.089(5) 0.008(3) 0.030(4) 0.008(3)
O1 0.0337(16) 0.0200(14) 0.0202(14) -0.0003(11) 0.0144(12) -0.0023(12)
O2 0.070(3) 0.040(2) 0.053(2) -0.0211(19) 0.026(2) 0.008(2)
O3 0.056(2) 0.059(2) 0.0305(19) -0.0060(17) 0.0217(17) 0.0118(19)
O4 0.064(2) 0.0249(16) 0.0310(18) -0.0034(13) 0.0291(16) -0.0197(16)
O5 0.058(2) 0.0237(16) 0.0396(19) 0.0181(14) 0.0225(17) 0.0035(15)
O6 0.0315(15) 0.0167(13) 0.0206(15) 0.0001(11) 0.0140(12) -0.0011(12)
O7 0.053(2) 0.0182(14) 0.0205(15) 0.0050(11) 0.0167(14) -0.0011(13)
O8 0.051(2) 0.0258(17) 0.048(2) 0.0135(15) 0.0194(17) 0.0005(15)
O9 0.051(2) 0.0347(19) 0.052(2) 0.0009(16) 0.0289(19) -0.0019(16)
O10 0.120(5) 0.043(3) 0.115(5) 0.004(3) 0.056(4) 0.025(3)
O11 0.124(5) 0.035(2) 0.109(5) 0.025(3) 0.027(4) 0.016(3)
O12 0.044(2) 0.0334(18) 0.0342(19) -0.0008(15) 0.0078(16) -0.0009(15)
C30 0.074(11) 0.118(17) 0.104(16) 0.043(14) 0.006(11) 0.044(12)
C30A 0.090(12) 0.069(10) 0.092(13) -0.008(9) -0.002(10) -0.006(9)
Cl0A 0.078(3) 0.174(7) 0.148(6) 0.021(6) -0.024(4) 0.002(4)
Cl1 0.183(9) 0.228(10) 0.204(10) 0.041(9) 0.026(8) 0.036(8)
Cl1A 0.0417(17) 0.081(3) 0.060(2) 0.0030(17) 0.0151(15) -0.0033(17)
Cl2 0.099(4) 0.135(5) 0.121(5) 0.057(4) 0.042(3) 0.052(3)
Cl2A 0.101(4) 0.226(8) 0.115(5) -0.035(5) 0.011(4) 0.019(5)
Cl3 0.193(8) 0.089(4) 0.127(6) 0.024(4) 0.017(6) 0.003(5)

loop_
_atom_type_symbol
_atom_type_description
_atom_type_scat_dispersion_real
_atom_type_scat_dispersion_imag
_atom_type_scat_source
C C 0.0033 0.0016 'International Tables Vol C Tables 4.2.6.8 and 6.1.1.4'
H H 0.0000 0.0000 'International Tables Vol C Tables 4.2.6.8 and 6.1.1.4'
Br Br -0.2901 2.4595 'International Tables Vol C Tables 4.2.6.8 and 6.1.1.4'
Cl Cl 0.1484 0.1585 'International Tables Vol C Tables 4.2.6.8 and 6.1.1.4'
Cu Cu 0.3201 1.2651 'International Tables Vol C Tables 4.2.6.8 and 6.1.1.4'
N N 0.0061 0.0033 'International Tables Vol C Tables 4.2.6.8 and 6.1.1.4'
O O 0.0106 0.0060 'International Tables Vol C Tables 4.2.6.8 and 6.1.1.4'

loop_
_geom_angle_atom_site_label_1
_geom_angle_atom_site_label_2
_geom_angle_atom_site_label_3
_geom_angle
_geom_angle_site_symmetry_1
_geom_angle_site_symmetry_3
_geom_angle_publ_flag
C2 C1 C6 118.5(4) . . ?
O1 C1 C2 120.7(4) . . ?
O1 C1 C6 120.8(4) . . ?
C1 C2 H2 119.7 . . ?
C3 C2 C1 120.6(4) . . ?
C3 C2 H2 119.7 . . ?
C2 C3 H3 120.1 . . ?
C2 C3 C4 119.8(4) . . ?
C4 C3 H3 120.1 . . ?
C3 C4 N1 119.8(4) . . ?
C5 C4 C3 121.7(4) . . ?
C5 C4 N1 118.5(4) . . ?
C4 C5 H5 120.2 . . ?
C4 C5 C6 119.6(4) . . ?
C6 C5 H5 120.2 . . ?
C1 C6 C7 124.3(4) . . ?
C5 C6 C1 119.8(4) . . ?
C5 C6 C7 115.7(4) . . ?
C6 C7 H7 117.2 . . ?
N2 C7 C6 125.6(4) . . ?
N2 C7 H7 117.2 . . ?
H8A C8 H8B 108.2 . . ?
C9 C8 H8A 109.7 . . ?
C9 C8 H8B 109.7 . . ?
O4 C8 H8A 109.7 . . ?
O4 C8 H8B 109.7 . . ?
O4 C8 C9 109.7(5) . . ?
C8 C9 H9A 109.1 . . ?
C8 C9 H9B 109.1 . . ?
H9A C9 H9B 107.8 . . ?
O5 C9 C8 112.6(4) . . ?
O5 C9 H9A 109.1 . . ?
O5 C9 H9B 109.1 . . ?
C11 C10 H10 117.4 . . ?
N3 C10 H10 117.4 . . ?
N3 C10 C11 125.1(4) . . ?
C12 C11 C10 123.6(4) . . ?
C16 C11 C10 115.9(4) . . ?
C16 C11 C12 120.5(4) . . ?
C11 C12 C13 117.5(4) . . ?
O6 C12 C11 122.2(4) . . ?
O6 C12 C13 120.3(4) . . ?
C12 C13 C18 125.1(4) . . ?
C14 C13 C12 119.6(4) . . ?
C14 C13 C18 115.3(4) . . ?
C13 C14 H14 118.5 . . ?
C15 C14 C13 123.0(4) . . ?
C15 C14 H14 118.5 . . ?
C14 C15 C17 121.1(4) . . ?
C16 C15 C14 117.0(4) . . ?
C16 C15 C17 122.0(4) . . ?
C11 C16 H16 118.8 . . ?
C15 C16 C11 122.4(4) . . ?
C15 C16 H16 118.8 . . ?
C15 C17 H17A 109.5 . . ?
C15 C17 H17B 109.5 . . ?
C15 C17 H17C 109.5 . . ?
H17A C17 H17B 109.5 . . ?
H17A C17 H17C 109.5 . . ?
H17B C17 H17C 109.5 . . ?
C13 C18 H18 116.3 . . ?
N4 C18 C13 127.4(4) . . ?
N4 C18 H18 116.3 . . ?
H19A C19 H19B 108.5 . . ?
C20 C19 H19A 110.2 . . ?
C20 C19 H19B 110.2 . . ?
O7 C19 H19A 110.2 . . ?
O7 C19 H19B 110.2 . . ?
O7 C19 C20 107.5(4) . . ?
C19 C20 H20A 110.1 . . ?
C19 C20 H20B 110.1 . . ?
H20A C20 H20B 108.4 . . ?
O8 C20 C19 108.1(4) . . ?
O8 C20 H20A 110.1 . . ?
O8 C20 H20B 110.1 . . ?
C22 C21 H21 119.3 . . ?
N5 C21 H21 119.3 . . ?
N5 C21 C22 121.3(5) . . ?
C23 C22 C21 118.3(5) . . ?
C27 C22 C21 122.1(5) . . ?
C27 C22 C23 119.6(5) . . ?
C24 C23 C22 120.9(5) . . ?
O9 C23 C22 117.3(5) . . ?
O9 C23 C24 121.8(5) . . ?
C23 C24 H24 119.9 . . ?
C25 C24 C23 120.2(5) . . ?
C25 C24 H24 119.9 . . ?
C24 C25 H25 120.8 . . ?
C26 C25 C24 118.5(5) . . ?
C26 C25 H25 120.8 . . ?
C25 C26 C27 123.4(5) . . ?
C25 C26 N6 119.1(5) . . ?
C27 C26 N6 117.5(6) . . ?
C22 C27 C26 117.4(5) . . ?
C22 C27 H27 121.3 . . ?
C26 C27 H27 121.3 . . ?
H28A C28 H28B 109.5 . . ?
H28A C28 H28C 109.5 . . ?
H28B C28 H28C 109.5 . . ?
C29 C28 H28A 109.5 . . ?
C29 C28 H28B 109.5 . . ?
C29 C28 H28C 109.5 . . ?
C28 C29 H29A 108.3 . . ?
C28 C29 H29B 108.3 . . ?
C28 C29 O12 116.0(7) . . ?
H29A C29 H29B 107.4 . . ?
O12 C29 H29A 108.3 . . ?
O12 C29 H29B 108.3 . . ?
N2 Cu1 O12 103.70(15) . . ?
N3 Cu1 N2 100.05(15) . . ?
N3 Cu1 O1 169.97(14) . . ?
N3 Cu1 O12 90.91(16) . . ?
O1 Cu1 N2 89.85(13) . . ?
O1 Cu1 O12 85.06(13) . . ?
O6 Cu1 N2 159.56(14) . . ?
O6 Cu1 N3 90.64(14) . . ?
O6 Cu1 O1 80.45(11) . . ?
O6 Cu1 O12 93.41(13) . . ?
Br2 Cu2 Br1 144.07(3) . . ?
N4 Cu2 Br1 91.63(11) . . ?
N4 Cu2 Br2 91.86(11) . . ?
N4 Cu2 O1 164.60(13) . . ?
N4 Cu2 O6 88.83(13) . . ?
O1 Cu2 Br1 93.70(9) . . ?
O1 Cu2 Br2 92.27(9) . . ?
O1 Cu2 O6 76.08(11) . . ?
O6 Cu2 Br1 98.87(9) . . ?
O6 Cu2 Br2 116.95(9) . . ?
O2 N1 C4 118.3(4) . . ?
O2 N1 O3 124.0(4) . . ?
O3 N1 C4 117.8(4) . . ?
C7 N2 Cu1 125.4(3) . . ?
C7 N2 O4 109.8(3) . . ?
O4 N2 Cu1 124.3(3) . . ?
C10 N3 Cu1 127.6(3) . . ?
C10 N3 O5 111.1(3) . . ?
O5 N3 Cu1 119.3(3) . . ?
C18 N4 Cu2 127.5(3) . . ?
C18 N4 O7 110.6(3) . . ?
O7 N4 Cu2 121.6(3) . . ?
C21 N5 O8 108.7(4) . . ?
O10 N6 C26 118.2(5) . . ?
O10 N6 O11 123.4(6) . . ?
O11 N6 C26 118.4(6) . . ?
C1 O1 Cu1 128.0(3) . . ?
C1 O1 Cu2 127.6(3) . . ?
Cu1 O1 Cu2 103.44(13) . . ?
N2 O4 C8 112.7(3) . . ?
N3 O5 C9 110.0(4) . . ?
C12 O6 Cu1 129.5(3) . . ?
C12 O6 Cu2 127.7(2) . . ?
Cu1 O6 Cu2 99.97(12) . . ?
N4 O7 C19 112.0(3) . . ?
N5 O8 C20 109.1(4) . . ?
C23 O9 H9 109.5 . . ?
C29 O12 Cu1 129.7(4) . . ?
C29 O12 H12 102(2) . . ?
Cu1 O12 H12 113(2) . . ?
Cl0A C30 H30 114.0 . . ?
Cl1 C30 H30 114.0 . . ?
Cl1 C30 Cl0A 102.4(13) . . ?
Cl1 C30 Cl2 106.3(13) . . ?
Cl2 C30 H30 114.0 . . ?
Cl2 C30 Cl0A 105.1(13) . . ?
Cl1A C30A H30A 110.3 . . ?
Cl1A C30A Cl3 103.5(9) . . ?
Cl2A C30A H30A 110.3 . . ?
Cl2A C30A Cl1A 111.0(10) . . ?
Cl2A C30A Cl3 111.2(13) . . ?
Cl3 C30A H30A 110.3 . . ?

loop_
_geom_bond_atom_site_label_1
_geom_bond_atom_site_label_2
_geom_bond_distance
_geom_bond_site_symmetry_2
_geom_bond_publ_flag
Br1 Cu2 2.4819(7) . ?
Br2 Cu2 2.4445(7) . ?
C1 C2 1.412(6) . ?
C1 C6 1.422(6) . ?
C1 O1 1.322(5) . ?
C2 H2 0.9500 . ?
C2 C3 1.382(6) . ?
C3 H3 0.9500 . ?
C3 C4 1.390(7) . ?
C4 C5 1.367(7) . ?
C4 N1 1.469(5) . ?
C5 H5 0.9500 . ?
C5 C6 1.408(6) . ?
C6 C7 1.443(6) . ?
C7 H7 0.9500 . ?
C7 N2 1.279(6) . ?
C8 H8A 0.9900 . ?
C8 H8B 0.9900 . ?
C8 C9 1.482(8) . ?
C8 O4 1.442(6) . ?
C9 H9A 0.9900 . ?
C9 H9B 0.9900 . ?
C9 O5 1.465(7) . ?
C10 H10 0.9500 . ?
C10 C11 1.443(6) . ?
C10 N3 1.282(6) . ?
C11 C12 1.413(6) . ?
C11 C16 1.410(6) . ?
C12 C13 1.418(6) . ?
C12 O6 1.317(5) . ?
C13 C14 1.400(6) . ?
C13 C18 1.447(6) . ?
C14 H14 0.9500 . ?
C14 C15 1.398(7) . ?
C15 C16 1.371(7) . ?
C15 C17 1.494(6) . ?
C16 H16 0.9500 . ?
C17 H17A 0.9800 . ?
C17 H17B 0.9800 . ?
C17 H17C 0.9800 . ?
C18 H18 0.9500 . ?
C18 N4 1.272(6) . ?
C19 H19A 0.9900 . ?
C19 H19B 0.9900 . ?
C19 C20 1.490(7) . ?
C19 O7 1.433(6) . ?
C20 H20A 0.9900 . ?
C20 H20B 0.9900 . ?
C20 O8 1.437(6) . ?
C21 H21 0.9500 . ?
C21 C22 1.480(7) . ?
C21 N5 1.264(7) . ?
C22 C23 1.405(8) . ?
C22 C27 1.390(8) . ?
C23 C24 1.384(7) . ?
C23 O9 1.348(6) . ?
C24 H24 0.9500 . ?
C24 C25 1.381(8) . ?
C25 H25 0.9500 . ?
C25 C26 1.370(9) . ?
C26 C27 1.404(8) . ?
C26 N6 1.461(8) . ?
C27 H27 0.9500 . ?
C28 H28A 0.9800 . ?
C28 H28B 0.9800 . ?
C28 H28C 0.9800 . ?
C28 C29 1.446(12) . ?
C29 H29A 0.9900 . ?
C29 H29B 0.9900 . ?
C29 O12 1.454(8) . ?
Cu1 N2 1.976(4) . ?
Cu1 N3 1.943(4) . ?
Cu1 O1 1.959(3) . ?
Cu1 O6 1.943(3) . ?
Cu1 O12 2.337(4) . ?
Cu2 N4 1.962(4) . ?
Cu2 O1 1.987(3) . ?
Cu2 O6 2.100(3) . ?
N1 O2 1.220(6) . ?
N1 O3 1.233(6) . ?
N2 O4 1.410(4) . ?
N3 O5 1.421(4) . ?
N4 O7 1.417(4) . ?
N5 O8 1.404(5) . ?
N6 O10 1.225(8) . ?
N6 O11 1.233(7) . ?
O9 H9 0.8400 . ?
O12 H12 0.906(14) . ?
C30 H30 1.0000 . ?
C30 Cl0A 1.848(19) . ?
C30 Cl1 1.71(3) . ?
C30 Cl2 1.79(2) . ?
C30A H30A 1.0000 . ?
C30A Cl1A 1.74(2) . ?
C30A Cl2A 1.722(18) . ?
C30A Cl3 1.758(16) . ?

loop_
_twin_individual_id
_twin_individual_mass_fraction_refined
1 0.977(8)
2 0.023(8)

loop_
_publcif_info_tables.block_id
_publcif_info_tables.reference_item
{5eabb18f-54b1-4433-8338-9f6c38726244} '_publcif_info_datablock.publ_exptl'

loop_
_publcif_info_cif.paper_type
CB

loop_
_publcif_info_datablock.id
_publcif_info_datablock.publ_exptl
_publcif_info_datablock.publ_geom
_publcif_info_datablock.structure
{5eabb18f-54b1-4433-8338-9f6c38726244} y y y
{0d34c48a-c314-4a48-96dd-d692f3850387} y y y
{150a5e8f-cf0a-41b9-955a-b5b6fde68a37} y y y

loop_
_publcif_info_exptl_table_extra_item
sin_theta_over_lambda_max

loop_
_publcif_info_exptl_table_header_item
?

_cod_database_fobs_code 2108890
